data_4114807
loop_
_publ_author_name
'Akari Hayashi'
'Marilyn M. Olmstead'
'Saeed Attar'
'Alan L. Balch'

_publ_section_title
;
 Crystal Chemistry of the Gold (I) Trimer, Au3(NC5H4)3: Formation of
 Hourglass Figures and Self-Association through Aurophilic Attraction
;
_journal_name_full 'Journal of the American Chemical Society'
_journal_page_first 5791
_journal_page_last 5795
_journal_paper_doi 10.1021/ja012416y
_journal_volume 124
_journal_year 2002
_chemical_formula_sum 'C15 H12 Au3 N3'
_chemical_formula_weight 825.18
_chemical_name_common '[Au(2-py)]3'
_chemical_name_systematic
; 
 ? 
;
_space_group_IT_number 55
_symmetry_cell_setting orthorhombic
_symmetry_space_group_name_Hall '-P 2 2ab'
_symmetry_space_group_name_H-M 'P b a m'
_atom_sites_solution_hydrogens geom
_atom_sites_solution_primary direct
_atom_sites_solution_secondary difmap
_audit_creation_method SHELXL-97
_cell_angle_alpha 90.00(3)
_cell_angle_beta 90.00(3)
_cell_angle_gamma 90.00(3)
_cell_formula_units_Z 8
_cell_length_a 9.184(2)
_cell_length_b 17.409(4)
_cell_length_c 18.815(4)
_cell_measurement_reflns_used 41
_cell_measurement_temperature 140(2)
_cell_measurement_theta_max 16.5
_cell_measurement_theta_min 5.7
_cell_volume 3008.2(11)
_computing_cell_refinement 'P3 (Siemens, 1990)'
_computing_data_collection 'P3 (Siemens, 1990)'
_computing_data_reduction 'XDISK (Siemens, 1990)'
_computing_molecular_graphics 'SHELXTL 5, XP (Sheldrick, 1994)'
_computing_publication_material 'SHELXL-97 (Sheldrick, 1997)'
_computing_structure_refinement 'SHELXL-97 (Sheldrick, 1997)'
_computing_structure_solution 'SHELXS-97 (Sheldrick, 1990)'
_diffrn_ambient_temperature 140(2)
_diffrn_measured_fraction_theta_full 0.976
_diffrn_measured_fraction_theta_max 0.976
_diffrn_measurement_device_type 'Siemens R3m/V'
_diffrn_measurement_method \w
_diffrn_radiation_monochromator graphite
_diffrn_radiation_source 'normal-focus sealed tube'
_diffrn_radiation_type MoK\a
_diffrn_radiation_wavelength 0.71073
_diffrn_reflns_av_R_equivalents 0.0638
_diffrn_reflns_av_sigmaI/netI 0.0734
_diffrn_reflns_limit_h_max 9
_diffrn_reflns_limit_h_min 0
_diffrn_reflns_limit_k_max 18
_diffrn_reflns_limit_k_min 0
_diffrn_reflns_limit_l_max 20
_diffrn_reflns_limit_l_min -20
_diffrn_reflns_number 3617
_diffrn_reflns_theta_full 22.51
_diffrn_reflns_theta_max 22.51
_diffrn_reflns_theta_min 1.08
_diffrn_standards_decay_% 1.6
_diffrn_standards_interval_count 198
_diffrn_standards_number 2
_exptl_absorpt_coefficient_mu 29.184
_exptl_absorpt_correction_T_max 0.1056
_exptl_absorpt_correction_T_min 0.0601
_exptl_absorpt_correction_type psi-scans
_exptl_absorpt_process_details 'XPREP (Siemens, 1990)'
_exptl_crystal_colour yellow
_exptl_crystal_density_diffrn 3.644
_exptl_crystal_description block
_exptl_crystal_F_000 2880
_exptl_crystal_size_max 0.22
_exptl_crystal_size_mid 0.16
_exptl_crystal_size_min 0.14
_refine_diff_density_max 1.440
_refine_diff_density_min -2.151
_refine_diff_density_rms 0.323
_refine_ls_extinction_method none
_refine_ls_goodness_of_fit_ref 1.037
_refine_ls_hydrogen_treatment constr
_refine_ls_matrix_type full
_refine_ls_number_parameters 99
_refine_ls_number_reflns 1998
_refine_ls_number_restraints 0
_refine_ls_restrained_S_all 1.037
_refine_ls_R_factor_all 0.1133
_refine_ls_R_factor_gt 0.0523
_refine_ls_shift/su_max 0.015
_refine_ls_shift/su_mean 0.002
_refine_ls_structure_factor_coef Fsqd
_refine_ls_weighting_details 'calc w=1/[\s^2^(Fo^2^)+(0.0768P)^2^+9.5514P] where P=(Fo^2^+2Fc^2^)/3'
_refine_ls_weighting_scheme calc
_refine_ls_wR_factor_gt 0.1266
_refine_ls_wR_factor_ref 0.1545
_reflns_number_gt 1142
_reflns_number_total 1998
_reflns_threshold_expression I>2\s(I)
_cod_data_source_file ja012416y.cif
_cod_data_source_block mn839
_cod_database_code 4114807

loop_
_symmetry_equiv_pos_as_xyz
'x, y, z'
'-x+1/2, y+1/2, -z'
'x+1/2, -y+1/2, -z'
'-x, -y, z'
'-x, -y, -z'
'x-1/2, -y-1/2, z'
'-x-1/2, y-1/2, z'
'x, y, -z'

loop_
_atom_site_label
_atom_site_type_symbol
_atom_site_fract_x
_atom_site_fract_y
_atom_site_fract_z
_atom_site_U_iso_or_equiv
_atom_site_adp_type
_atom_site_occupancy
_atom_site_symmetry_multiplicity
_atom_site_calc_flag
_atom_site_refinement_flags
_atom_site_disorder_group
Au1 Au 0.62957(11) 0.55603(5) 0.58893(8) 0.0633(5) Uani 1 1 d . .
Au2 Au 0.86150(15) 0.44684(8) 0.5000 0.0691(8) Uani 1 2 d S .
N1 N 0.505(2) 0.6353(12) 0.5335(11) 0.044(4) Uiso 0.50 1 d P 1
C1 C 0.505(2) 0.6353(12) 0.5335(11) 0.044(4) Uiso 0.50 1 d P .
N2 N 0.761(2) 0.4834(13) 0.6520(14) 0.044(4) Uiso 0.50 1 d P 1
C2 C 0.761(2) 0.4834(13) 0.6520(14) 0.044(4) Uiso 0.50 1 d P .
N3 N 0.859(3) 0.4412(13) 0.6075(13) 0.044(4) Uiso 0.50 1 d P 1
C3 C 0.859(3) 0.4412(13) 0.6075(13) 0.044(4) Uiso 0.50 1 d P .
C4 C 0.415(2) 0.6866(14) 0.5705(15) 0.043(7) Uiso 1 1 d . .
H4 H 0.4093 0.6847 0.6211 0.052 Uiso 1 1 d . .
C5 C 0.331(3) 0.7386(15) 0.5351(12) 0.048(8) Uiso 1 1 d . .
H5 H 0.2739 0.7746 0.5606 0.057 Uiso 1 1 calc R .
C6 C 0.762(3) 0.4772(16) 0.7205(17) 0.057(8) Uiso 1 1 d . .
H6 H 0.6947 0.5059 0.7494 0.069 Uiso 1 1 d . .
C7 C 0.855(3) 0.4294(15) 0.7552(17) 0.051(8) Uiso 1 1 d . .
H7 H 0.8551 0.4251 0.8056 0.062 Uiso 1 1 calc R .
C8 C 0.947(3) 0.3886(16) 0.7146(17) 0.057(8) Uiso 1 1 d . .
H8 H 1.0121 0.3542 0.7377 0.068 Uiso 1 1 calc R .
C9 C 0.953(3) 0.3932(15) 0.6465(16) 0.044(7) Uiso 1 1 d . .
H9 H 1.0241 0.3629 0.6229 0.052 Uiso 1 1 d . .
Au3 Au 0.60910(10) 0.43187(5) 0.08888(9) 0.0697(6) Uani 1 1 d . .
Au4 Au 0.41402(14) 0.30425(8) 0.0000 0.0703(8) Uani 1 2 d S .
N10 N 0.747(2) 0.5038(12) 0.0320(10) 0.038(4) Uiso 0.50 1 d P 1
C10 C 0.747(2) 0.5038(12) 0.0320(10) 0.038(4) Uiso 0.50 1 d P .
N11 N 0.480(2) 0.3593(12) 0.1434(13) 0.038(4) Uiso 0.50 1 d P 1
C11 C 0.480(2) 0.3593(12) 0.1434(13) 0.038(4) Uiso 0.50 1 d P .
N12 N 0.404(2) 0.3051(13) 0.1094(13) 0.038(4) Uiso 0.50 1 d P 1
C12 C 0.404(2) 0.3051(13) 0.1094(13) 0.038(4) Uiso 0.50 1 d P .
C13 C 0.840(3) 0.5522(15) 0.0684(16) 0.054(8) Uiso 1 1 d . .
H13 H 0.8423 0.5517 0.1195 0.065 Uiso 1 1 d . .
C14 C 0.933(2) 0.6031(14) 0.0334(12) 0.040(7) Uiso 1 1 d . .
H14 H 0.9947 0.6369 0.0594 0.047 Uiso 1 1 calc R .
C15 C 0.459(3) 0.3626(15) 0.2038(17) 0.046(7) Uiso 1 1 d . .
H15 H 0.5136 0.3998 0.2326 0.055 Uiso 1 1 d . .
C16 C 0.358(2) 0.3177(14) 0.2515(17) 0.050(7) Uiso 1 1 d . .
H16 H 0.3455 0.3245 0.3012 0.060 Uiso 1 1 calc R .
C17 C 0.285(3) 0.2626(15) 0.2072(14) 0.045(7) Uiso 1 1 d . .
H17 H 0.2202 0.2271 0.2292 0.055 Uiso 1 1 calc R .
C18 C 0.301(2) 0.2590(15) 0.1410(15) 0.041(7) Uiso 1 1 d . .
H18 H 0.2441 0.2246 0.1119 0.049 Uiso 1 1 d . .

loop_
_atom_site_aniso_label
_atom_site_aniso_U_11
_atom_site_aniso_U_22
_atom_site_aniso_U_33
_atom_site_aniso_U_23
_atom_site_aniso_U_13
_atom_site_aniso_U_12
Au1 0.0286(6) 0.0100(6) 0.1513(15) 0.0022(7) -0.0013(7) 0.0000(4)
Au2 0.0273(8) 0.0128(8) 0.167(2) 0.000 0.000 -0.0012(6)
Au3 0.0244(6) 0.0061(5) 0.1786(17) 0.0001(7) -0.0045(7) 0.0003(4)
Au4 0.0277(8) 0.0030(7) 0.180(2) 0.000 0.000 -0.0003(6)

loop_
_atom_type_symbol
_atom_type_description
_atom_type_scat_dispersion_real
_atom_type_scat_dispersion_imag
_atom_type_scat_source
C C 0.0033 0.0016 'International Tables Vol C Tables 4.2.6.8 and 6.1.1.4'
H H 0.0000 0.0000 'International Tables Vol C Tables 4.2.6.8 and 6.1.1.4'
N N 0.0061 0.0033 'International Tables Vol C Tables 4.2.6.8 and 6.1.1.4'
Au Au -2.0133 8.8022 'International Tables Vol C Tables 4.2.6.8 and 6.1.1.4'

loop_
_geom_angle_atom_site_label_1
_geom_angle_atom_site_label_2
_geom_angle_atom_site_label_3
_geom_angle
_geom_angle_site_symmetry_1
_geom_angle_site_symmetry_3
N1 Au1 N2 174.8(9) . .
N1 Au1 Au1 89.7(6) . 4_665
N2 Au1 Au1 93.6(6) . 4_665
N1 Au1 Au2 118.9(6) . .
N2 Au1 Au2 64.7(7) . .
Au1 Au1 Au2 97.68(5) 4_665 .
N1 Au1 Au1 59.8(6) . 8_556
N2 Au1 Au1 124.2(7) . 8_556
Au1 Au1 Au1 90.00(3) 4_665 8_556
Au2 Au1 Au1 59.63(4) . 8_556
C3 Au2 N3 0.0(18) 8_556 8_556
C3 Au2 N3 174.3(13) 8_556 .
N3 Au2 N3 174.3(13) 8_556 .
C3 Au2 Au2 92.2(7) 8_556 5_766
N3 Au2 Au2 92.2(7) 8_556 5_766
N3 Au2 Au2 92.2(7) . 5_766
C3 Au2 Au1 121.7(7) 8_556 .
N3 Au2 Au1 121.7(7) 8_556 .
N3 Au2 Au1 61.1(6) . .
Au2 Au2 Au1 100.52(6) 5_766 .
C3 Au2 Au1 61.1(6) 8_556 8_556
N3 Au2 Au1 61.1(6) 8_556 8_556
N3 Au2 Au1 121.7(7) . 8_556
Au2 Au2 Au1 100.52(6) 5_766 8_556
Au1 Au2 Au1 60.75(6) . 8_556
C1 N1 N1 0.0(19) 8_556 8_556
C1 N1 C4 119.7(14) 8_556 .
N1 N1 C4 119.7(14) 8_556 .
C1 N1 Au1 120.2(6) 8_556 .
N1 N1 Au1 120.2(6) 8_556 .
C4 N1 Au1 120.0(17) . .
C6 N2 N3 122(2) . .
C6 N2 Au1 128(2) . .
N3 N2 Au1 109.8(18) . .
C9 N3 N2 113(2) . .
C9 N3 Au2 122.9(19) . .
N2 N3 Au2 124.4(18) . .
C5 C4 N1 121(3) . .
C5 C5 C4 119.4(16) 8_556 .
N2 C6 C7 122(3) . .
C8 C7 C6 116(3) . .
C9 C8 C7 124(3) . .
C8 C9 N3 122(3) . .
N11 Au3 N10 178.0(8) . .
N11 Au3 Au3 95.8(6) . 4_665
N10 Au3 Au3 86.2(6) . 4_665
N11 Au3 Au4 61.1(7) . .
N10 Au3 Au4 118.3(5) . .
Au3 Au3 Au4 99.41(5) 4_665 .
N11 Au3 Au3 120.6(7) . 8
N10 Au3 Au3 59.0(5) . 8
Au3 Au3 Au3 90.00(3) 4_665 8
Au4 Au3 Au3 59.63(4) . 8
C12 Au4 N12 0.0(17) 8 8
C12 Au4 N12 175.0(11) 8 .
N12 Au4 N12 175.0(11) 8 .
C12 Au4 Au3 121.6(6) 8 .
N12 Au4 Au3 121.6(6) 8 .
N12 Au4 Au3 60.9(6) . .
C12 Au4 Au3 60.9(6) 8 8
N12 Au4 Au3 60.9(6) 8 8
N12 Au4 Au3 121.6(6) . 8
Au3 Au4 Au3 60.73(6) . 8
C10 N10 N10 0(3) 8 8
C10 N10 C13 119.7(15) 8 .
N10 N10 C13 119.7(15) 8 .
C10 N10 Au3 121.0(5) 8 .
N10 N10 Au3 121.0(5) 8 .
C13 N10 Au3 119.3(17) . .
C15 N11 N12 115(3) . .
C15 N11 Au3 125(2) . .
N12 N11 Au3 120.5(19) . .
N11 N12 C18 124(2) . .
N11 N12 Au4 117.3(18) . .
C18 N12 Au4 117.2(18) . .
N10 C13 C14 122(3) . .
C14 C14 C13 118.2(16) 8 .
N11 C15 C16 131(3) . .
C17 C16 C15 107(3) . .
C18 C17 C16 123(3) . .
C17 C18 N12 119(3) . .

loop_
_geom_bond_atom_site_label_1
_geom_bond_atom_site_label_2
_geom_bond_distance
_geom_bond_site_symmetry_2
Au1 N1 2.07(2) .
Au1 N2 2.11(2) .
Au1 Au1 3.077(2) 4_665
Au1 Au2 3.309(2) .
Au1 Au1 3.346(3) 8_556
Au2 C3 2.03(3) 8_556
Au2 N3 2.03(3) 8_556
Au2 N3 2.03(3) .
Au2 Au2 3.146(3) 5_766
Au2 Au1 3.309(2) 8_556
N1 C1 1.26(4) 8_556
N1 N1 1.26(4) 8_556
N1 C4 1.40(3) .
N2 C6 1.29(3) .
N2 N3 1.43(3) .
N3 C9 1.41(3) .
C4 C5 1.36(3) .
C5 C5 1.32(5) 8_556
C6 C7 1.36(4) .
C7 C8 1.34(4) .
C8 C9 1.28(4) .
Au3 N11 2.01(2) .
Au3 N10 2.08(2) .
Au3 Au3 3.105(2) 4_665
Au3 Au4 3.3079(19) .
Au3 Au3 3.345(3) 8
Au4 C12 2.06(2) 8
Au4 N12 2.06(2) 8
Au4 N12 2.06(2) .
Au4 Au3 3.3079(19) 8
N10 C10 1.20(4) 8
N10 N10 1.20(4) 8
N10 C13 1.38(3) .
N11 C15 1.15(3) .
N11 N12 1.34(3) .
N12 C18 1.38(3) .
C13 C14 1.39(4) .
C14 C14 1.26(5) 8
C15 C16 1.51(4) .
C16 C17 1.44(3) .
C17 C18 1.26(3) .
